data_7719241
loop_
_publ_author_name
'Li, Zhengguang'
'Li, Yaqin'
'Liu, Yongxin'
'Li, Kaixiu'
'Fu, Fan'
'Liu, Mingliang'
'Yuan, Jie'
'Zhang, Tao'
'Wang, Jun'
'Li, Yiming'
'Shen, Fenghua'
'Liu, Hui'
'Wang, Pingshan'
'Liu, Die'

_publ_section_title
;
 Construction of 2,2':6',2''-terpyridine-modified porous organic polymers
 <i>via</i> building unit engineering: preferred and universal transition
 metal carrier and catalytic application.
;
_journal_issue 34
_journal_name_full 'Dalton transactions (Cambridge, England : 2003)'
_journal_page_first 12824
_journal_page_last 12830
_journal_paper_doi 10.1039/d5dt01504a
_journal_volume 54
_journal_year 2025
_chemical_formula_moiety 'C39 H37 N5 O, C H4 O'
_chemical_formula_sum 'C40 H41 N5 O2'
_chemical_formula_weight 623.78
_space_group_crystal_system monoclinic
_space_group_IT_number 14
_space_group_name_Hall '-P 2ybc'
_space_group_name_H-M_alt 'P 1 21/c 1'
_atom_sites_solution_hydrogens mixed
_audit_creation_date 2024-09-02
_audit_creation_method
;
Olex2 1.5
(compiled 2024.02.16 svn.r378c4104 for OlexSys, GUI svn.r6928)
;
_audit_update_record
;
2024-11-18 deposited with the CCDC.	2025-08-04 downloaded from the CCDC.
;
_cell_angle_alpha 90
_cell_angle_beta 95.438(3)
_cell_angle_gamma 90
_cell_formula_units_Z 8
_cell_length_a 27.730(2)
_cell_length_b 22.9701(16)
_cell_length_c 10.5719(8)
_cell_measurement_reflns_used 9981
_cell_measurement_temperature 100.00
_cell_measurement_theta_max 56.85
_cell_measurement_theta_min 2.79
_cell_volume 6703.6(8)
_computing_cell_refinement 'SAINT V8.40B (?, 2016)'
_computing_data_reduction 'SAINT V8.40B (?, 2016)'
_computing_molecular_graphics 'Olex2 1.5 (Dolomanov et al., 2009)'
_computing_publication_material 'Olex2 1.5 (Dolomanov et al., 2009)'
_computing_structure_refinement 'SHELXL 2018/3 (Sheldrick, 2015)'
_computing_structure_solution 'SHELXT 2018/2 (Sheldrick, 2018)'
_diffrn_ambient_temperature 100.00
_diffrn_measured_fraction_theta_full 0.987
_diffrn_measured_fraction_theta_max 0.968
_diffrn_measurement_device_type 'Bruker D8 VENTURE'
_diffrn_measurement_method '\f and \w scans'
_diffrn_radiation_type GaK\a
_diffrn_radiation_wavelength 1.34139
_diffrn_reflns_av_R_equivalents 0.0710
_diffrn_reflns_av_unetI/netI 0.0553
_diffrn_reflns_Laue_measured_fraction_full 0.987
_diffrn_reflns_Laue_measured_fraction_max 0.968
_diffrn_reflns_limit_h_max 34
_diffrn_reflns_limit_h_min -34
_diffrn_reflns_limit_k_max 25
_diffrn_reflns_limit_k_min -27
_diffrn_reflns_limit_l_max 13
_diffrn_reflns_limit_l_min -12
_diffrn_reflns_number 113038
_diffrn_reflns_point_group_measured_fraction_full 0.987
_diffrn_reflns_point_group_measured_fraction_max 0.968
_diffrn_reflns_theta_full 53.594
_diffrn_reflns_theta_max 57.094
_diffrn_reflns_theta_min 1.392
_diffrn_source_current 2.86
_diffrn_source_power 0.20005699999999998
_diffrn_source_voltage 69.95
_diffrn_standards_number 0
_exptl_absorpt_coefficient_mu 0.387
_exptl_absorpt_correction_type multi-scan
_exptl_crystal_colour yellow
_exptl_crystal_colour_primary yellow
_exptl_crystal_density_diffrn 1.236
_exptl_crystal_description block
_exptl_crystal_F_000 2656
_exptl_crystal_size_max 0.16
_exptl_crystal_size_mid 0.12
_exptl_crystal_size_min 0.1
_refine_diff_density_max 0.827
_refine_diff_density_min -0.496
_refine_diff_density_rms 0.062
_refine_ls_extinction_method none
_refine_ls_goodness_of_fit_ref 1.094
_refine_ls_hydrogen_treatment mixed
_refine_ls_matrix_type full
_refine_ls_number_parameters 964
_refine_ls_number_reflns 13324
_refine_ls_number_restraints 224
_refine_ls_restrained_S_all 1.096
_refine_ls_R_factor_all 0.1009
_refine_ls_R_factor_gt 0.0705
_refine_ls_shift/su_max 0.000
_refine_ls_shift/su_mean 0.000
_refine_ls_structure_factor_coef Fsqd
_refine_ls_weighting_details 'w=1/[\s^2^(Fo^2^)+(0.0870P)^2^+6.2616P] where P=(Fo^2^+2Fc^2^)/3'
_refine_ls_weighting_scheme calc
_refine_ls_wR_factor_gt 0.1836
_refine_ls_wR_factor_ref 0.1956
_reflns_Friedel_coverage 0.000
_reflns_number_gt 9806
_reflns_number_total 13324
_reflns_threshold_expression 'I > 2\s(I)'
_cod_data_source_file d5dt01504a2.cif
_cod_data_source_block t
_cod_depositor_comments 'Adding full bibliography for 7719240--7719241.cif.'
_cod_original_cell_volume 6703.6(9)
_cod_database_code 7719241
_shelx_shelxl_version_number 2018/3
_shelx_space_group_comment
;
The symmetry employed for this shelxl refinement is uniquely defined
by the following loop, which should always be used as a source of
symmetry information in preference to the above space-group names.
They are only intended as comments.
;
_shelx_estimated_absorpt_t_max 0.962
_shelx_estimated_absorpt_t_min 0.941
_olex2_refinement_description
;
1. Fixed Uiso
 At 1.2 times of:
  All C(H) groups, All C(H,H) groups, All C(H,H,H,H) groups
 At 1.5 times of:
  All C(H,H,H) groups, All O(H) groups
2. Restrained distances
 C75-C71 \\sim C75A-C71
 with sigma of 0.02
 O2A-C19A \\sim O2-C19
 with sigma of 0.02
3. Uiso/Uaniso restraints and constraints
C71 \\sim C75 \\sim C77 \\sim C39 \\sim C5 \\sim C77A \\sim C5A \\sim C39A
\\sim C75A: within 2A with sigma of 0.01 and sigma for terminal atoms of 0.02
within 2A
C67 \\sim O4 \\sim C67A \\sim O4A: within 2A with sigma of 0.01 and sigma for
terminal atoms of 0.02 within 2A
O2 \\sim C19 \\sim O2A \\sim C19A: within 2A with sigma of 0.01 and sigma for
terminal atoms of 0.02 within 2A
4. Rigid body (RIGU) restrains
 C75, C77, C39, C5, C77A, C5A, C39A, C75A, C71
 with sigma for 1-2 distances of 0.01 and sigma for 1-3 distances of 0.02
5. Same fragment restrains
{C77A, C5A, C39A, C75A} sigma for 1-2: 0.02, 1-3: 0.02
as in
{C77, C5, C39, C75}
6. Others
 1*[Sof(C67)+Sof(H67A)+Sof(H67B)+Sof(H67C)+Sof(O4)+Sof(H4A)]+1*[Sof(C67A)+
 Sof(H67D)+Sof(H67E)+Sof(H67F)+Sof(O4A)+Sof(H4AA)]=1 with esd of 0.0001
 Sof(H71C)=Sof(H71D)=Sof(C77A)=Sof(H77D)=Sof(H77E)=Sof(H77F)=Sof(C5A)=
 Sof(H5AA)=Sof(H5AB)=Sof(C39A)=Sof(H39C)=Sof(H39D)=Sof(C75A)=Sof(H75C)=
 Sof(H75D)=1-FVAR(1)
 Sof(H71A)=Sof(H71B)=Sof(C77)=Sof(H77A)=Sof(H77B)=Sof(H77C)=Sof(C5)=Sof(H5A)=
 Sof(H5B)=Sof(C39)=Sof(H39A)=Sof(H39B)=Sof(C75)=Sof(H75A)=Sof(H75B)=FVAR(1)
 Sof(C67)=Sof(H67A)=Sof(H67B)=Sof(H67C)=Sof(O4)=Sof(H4A)=FVAR(2)
 Sof(C67A)=Sof(H67D)=Sof(H67E)=Sof(H67F)=Sof(O4A)=Sof(H4AA)=FVAR(3)
 Sof(C19A)=Sof(H19D)=Sof(H19E)=Sof(H19F)=Sof(O2A)=Sof(H2AA)=1-FVAR(4)
 Sof(O2)=Sof(H2C)=Sof(C19)=Sof(H19A)=Sof(H19B)=Sof(H19C)=FVAR(4)
7.a Secondary CH2 refined with riding coordinates:
 C65(H65A,H65B), C33(H33A,H33B), C35(H35A,H35B), C71(H71A,H71B), C71(H71C,
 H71D), C9(H9C,H9D), C73(H73A,H73B), C37(H37A,H37B), C5(H5A,H5B), C39(H39A,
 H39B), C75(H75A,H75B), C5A(H5AA,H5AB), C39A(H39C,H39D), C75A(H75C,H75D)
7.b Aromatic/amide H refined with riding coordinates:
 C4(H4), C12(H12), C20(H20), C28(H28), C30(H30), C42(H42), C50(H50), C52(H52),
 C58(H58), C62(H62), C66(H66), C68(H68), C70(H70), C72(H72), C74(H74), C76(H76),
  C78(H78), C80(H80), C81(H81), C41(H41), C11(H11), C23(H23), C47(H47), C3(H3),
 C49(H49), C25(H25), C51(H51), C13(H13), C27(H27), C55(H55), C7(H7), C57(H57),
 C29(H29), C59(H59), C15(H15), C61(H61), C31(H31), C63(H63), C2(H2), C17(H17)
7.c Tetrahedral OH refined with riding coordinates:
 O4A(H4AA), O2A(H2AA)
7.d Idealised Me refined as rotating group:
 C67(H67A,H67B,H67C), C69(H69A,H69B,H69C), C77(H77A,H77B,H77C), C19(H19A,H19B,
 H19C), C77A(H77D,H77E,H77F), C67A(H67D,H67E,H67F), C19A(H19D,H19E,H19F)
7.e Idealised tetrahedral OH refined as rotating group:
 O2(H2C), O4(H4A)
;
_olex2_submission_special_instructions 'No special instructions were received'

loop_
_space_group_symop_operation_xyz
'x, y, z'
'-x, y+1/2, -z+1/2'
'-x, -y, -z'
'x, -y-1/2, z-1/2'

loop_
_atom_site_label
_atom_site_type_symbol
_atom_site_fract_x
_atom_site_fract_y
_atom_site_fract_z
_atom_site_U_iso_or_equiv
_atom_site_adp_type
_atom_site_occupancy
_atom_site_site_symmetry_order
_atom_site_calc_flag
_atom_site_refinement_flags_posn
_atom_site_refinement_flags_adp
_atom_site_refinement_flags_occupancy
_atom_site_disorder_assembly
_atom_site_disorder_group
O1 O 0.12693(6) 0.60267(8) 0.01135(15) 0.0294(4) Uani 1 1 d . . . . .
O3 O 0.35826(6) 0.58258(8) 0.41703(15) 0.0316(4) Uani 1 1 d . . . . .
N1 N 0.05047(7) 0.47060(9) 0.71393(18) 0.0246(4) Uani 1 1 d . . . . .
N4 N 0.47595(7) 0.52377(9) 1.17452(19) 0.0286(5) Uani 1 1 d . . . . .
N6 N -0.02455(8) 0.59860(9) 0.68891(19) 0.0289(5) Uani 1 1 d . . . . .
N8 N 0.55568(8) 0.63666(9) 1.0808(2) 0.0311(5) Uani 1 1 d . . . . .
N10 N 0.38217(8) 0.41447(10) 1.1553(2) 0.0318(5) Uani 1 1 d . . . . .
N5 N -0.01227(10) 0.81382(12) -0.0188(2) 0.0407(6) Uani 1 1 d . . . . .
N3 N 0.51742(9) 0.78444(11) 0.3547(2) 0.0377(6) Uani 1 1 d . . . . .
N7 N 0.13486(8) 0.35862(10) 0.6453(2) 0.0400(6) Uani 1 1 d . . . . .
N2 N 0.21250(10) 0.36400(12) 0.4566(3) 0.0456(7) Uani 1 1 d . . . . .
C1 C 0.08302(8) 0.44290(10) 0.6492(2) 0.0239(5) Uani 1 1 d . . . . .
N9 N 0.29232(10) 0.42041(13) -0.0573(3) 0.0454(6) Uani 1 1 d . . . . .
C4 C 0.42606(9) 0.60655(10) 0.7280(2) 0.0249(5) Uani 1 1 d . . . . .
H4 H 0.451244 0.630827 0.765381 0.030 Uiso 1 1 calc R U . . .
C6 C 0.03412(9) 0.52208(10) 0.6693(2) 0.0244(5) Uani 1 1 d . . . . .
C8 C 0.09935(9) 0.38516(11) 0.7016(2) 0.0259(5) Uani 1 1 d . . . . .
C10 C 0.08303(9) 0.61228(10) 0.1946(2) 0.0246(5) Uani 1 1 d . . . . .
C12 C 0.07305(9) 0.59135(10) 0.3132(2) 0.0252(5) Uani 1 1 d . . . . .
H12 H 0.048917 0.610144 0.356546 0.030 Uiso 1 1 calc R U . . .
C14 C 0.49267(9) 0.56632(10) 1.1035(2) 0.0261(5) Uani 1 1 d . . . . .
C16 C 0.40624(9) 0.56456(10) 0.8031(2) 0.0249(5) Uani 1 1 d . . . . .
C18 C 0.37326(9) 0.57788(11) 0.5451(2) 0.0253(5) Uani 1 1 d . . . . .
C20 C 0.09935(9) 0.46513(11) 0.5389(2) 0.0252(5) Uani 1 1 d . . . . .
H20 H 0.121749 0.443474 0.495110 0.030 Uiso 1 1 calc R U . . .
C22 C 0.41021(9) 0.61413(10) 0.6000(2) 0.0250(5) Uani 1 1 d . . . . .
C24 C 0.43440(9) 0.65913(11) 0.5276(2) 0.0250(5) Uani 1 1 d . . . . .
C26 C 0.05751(9) 0.66449(11) 0.1388(2) 0.0244(5) Uani 1 1 d . . . . .
C28 C 0.36811(9) 0.53141(10) 0.7471(2) 0.0251(5) Uani 1 1 d . . . . .
H28 H 0.352988 0.503967 0.797724 0.030 Uiso 1 1 calc R U . . .
C30 C -0.01950(9) 0.52424(11) 0.8476(2) 0.0278(5) Uani 1 1 d . . . . .
H30 H -0.004954 0.489215 0.880190 0.033 Uiso 1 1 calc R U . . .
C32 C 0.09756(9) 0.54349(11) 0.3700(2) 0.0247(5) Uani 1 1 d . . . . .
C34 C 0.08308(9) 0.51893(11) 0.4923(2) 0.0251(5) Uani 1 1 d . . . . .
C36 C 0.35124(9) 0.53700(11) 0.6190(2) 0.0253(5) Uani 1 1 d . . . . .
C38 C 0.01045(9) 0.76459(11) 0.0338(2) 0.0271(5) Uani 1 1 d . . . . .
C40 C 0.14423(9) 0.53680(11) 0.1861(2) 0.0244(5) Uani 1 1 d . . . . .
C42 C 0.31748(9) 0.46238(11) 0.4598(2) 0.0251(5) Uani 1 1 d . . . . .
H42 H 0.344469 0.468445 0.412369 0.030 Uiso 1 1 calc R U . . .
C44 C 0.11798(9) 0.58365(11) 0.1310(2) 0.0259(5) Uani 1 1 d . . . . .
C46 C 0.31215(8) 0.49707(10) 0.5662(2) 0.0246(5) Uani 1 1 d . . . . .
C48 C 0.18292(9) 0.50802(11) 0.1198(2) 0.0272(5) Uani 1 1 d . . . . .
C50 C 0.03325(9) 0.66383(11) 0.0168(2) 0.0265(5) Uani 1 1 d . . . . .
H50 H 0.033058 0.629176 -0.032318 0.032 Uiso 1 1 calc R U . . .
C52 C 0.00963(9) 0.71246(11) -0.0337(2) 0.0283(6) Uani 1 1 d . . . . .
H52 H -0.007487 0.710434 -0.115750 0.034 Uiso 1 1 calc R U . . .
C54 C 0.42832(9) 0.55238(10) 0.9351(2) 0.0250(5) Uani 1 1 d . . . . .
C56 C 0.48985(9) 0.74312(11) 0.4109(2) 0.0272(5) Uani 1 1 d . . . . .
C58 C 0.05752(9) 0.71633(11) 0.2066(2) 0.0272(5) Uani 1 1 d . . . . .
H58 H 0.073164 0.717744 0.290439 0.033 Uiso 1 1 calc R U . . .
C60 C -0.00443(9) 0.54962(11) 0.7389(2) 0.0255(5) Uani 1 1 d . . . . .
C62 C 0.05015(9) 0.54784(11) 0.5619(2) 0.0262(5) Uani 1 1 d . . . . .
H62 H 0.038614 0.585313 0.535871 0.031 Uiso 1 1 calc R U . . .
C64 C 0.43616(9) 0.49519(11) 1.1272(2) 0.0278(5) Uani 1 1 d . . . . .
C66 C 0.13389(9) 0.51768(11) 0.3062(2) 0.0258(5) Uani 1 1 d . . . . .
H66 H 0.152039 0.486372 0.345413 0.031 Uiso 1 1 calc R U . . .
C68 C 0.47020(9) 0.58121(11) 0.9845(2) 0.0271(5) Uani 1 1 d . . . . .
H68 H 0.483499 0.611220 0.936591 0.032 Uiso 1 1 calc R U . . .
C70 C 0.03528(9) 0.76597(11) 0.1548(2) 0.0288(6) Uani 1 1 d . . . . .
H70 H 0.036953 0.801225 0.201980 0.035 Uiso 1 1 calc R U . . .
C72 C 0.47976(9) 0.68918(11) 0.3542(2) 0.0279(5) Uani 1 1 d . . . . .
H72 H 0.491876 0.680396 0.275338 0.033 Uiso 1 1 calc R U . . .
C74 C 0.44346(9) 0.71399(11) 0.5814(2) 0.0273(5) Uani 1 1 d . . . . .
H74 H 0.430852 0.723128 0.659536 0.033 Uiso 1 1 calc R U . . .
C76 C 0.07797(9) 0.35960(11) 0.8014(2) 0.0281(5) Uani 1 1 d . . . . .
H76 H 0.052533 0.378944 0.838663 0.034 Uiso 1 1 calc R U . . .
C78 C 0.41128(9) 0.50897(11) 1.0107(2) 0.0274(5) Uani 1 1 d . . . . .
H78 H 0.382441 0.488560 0.982598 0.033 Uiso 1 1 calc R U . . .
C80 C 0.27103(9) 0.48871(11) 0.6296(2) 0.0280(5) Uani 1 1 d . . . . .
H80 H 0.266206 0.512329 0.701055 0.034 Uiso 1 1 calc R U . . .
C81 C 0.45230(9) 0.64816(11) 0.4114(2) 0.0272(5) Uani 1 1 d . . . . .
H81 H 0.445565 0.611859 0.370385 0.033 Uiso 1 1 calc R U . . .
C41 C 0.28440(9) 0.41957(11) 0.4224(2) 0.0280(5) Uani 1 1 d . . . . .
H41 H 0.289315 0.395878 0.351092 0.034 Uiso 1 1 calc R U . . .
C21 C 0.42199(9) 0.44381(11) 1.2014(2) 0.0297(6) Uani 1 1 d . . . . .
C43 C 0.24370(9) 0.41067(11) 0.4882(2) 0.0290(6) Uani 1 1 d . . . . .
C11 C 0.22848(9) 0.49848(11) 0.1827(2) 0.0289(6) Uani 1 1 d . . . . .
H11 H 0.234722 0.510609 0.268615 0.035 Uiso 1 1 calc R U . . .
C45 C 0.53807(9) 0.59591(11) 1.1554(2) 0.0280(6) Uani 1 1 d . . . . .
C23 C 0.47013(10) 0.75514(11) 0.5244(2) 0.0308(6) Uani 1 1 d . . . . .
H23 H 0.475193 0.792278 0.562947 0.037 Uiso 1 1 calc R U . . .
C47 C 0.23701(9) 0.44685(11) 0.5910(2) 0.0297(6) Uani 1 1 d . . . . .
H47 H 0.208848 0.442673 0.634870 0.036 Uiso 1 1 calc R U . . .
C3 C -0.05587(9) 0.55043(12) 0.9078(2) 0.0319(6) Uani 1 1 d . . . . .
H3 H -0.066116 0.534147 0.983373 0.038 Uiso 1 1 calc R U . . .
C49 C -0.06043(10) 0.62254(12) 0.7478(2) 0.0330(6) Uani 1 1 d . . . . .
H49 H -0.075297 0.656845 0.712258 0.040 Uiso 1 1 calc R U . . .
C25 C 0.09406(10) 0.30569(12) 0.8462(3) 0.0339(6) Uani 1 1 d . . . . .
H25 H 0.079840 0.287549 0.914409 0.041 Uiso 1 1 calc R U . . .
C51 C 0.17506(10) 0.48981(12) -0.0064(2) 0.0337(6) Uani 1 1 d . . . . .
H51 H 0.144636 0.497055 -0.052876 0.040 Uiso 1 1 calc R U . . .
C13 C 0.26509(10) 0.47171(12) 0.1235(2) 0.0335(6) Uani 1 1 d . . . . .
H13 H 0.296181 0.466822 0.168244 0.040 Uiso 1 1 calc R U . . .
C53 C 0.25665(10) 0.45200(12) -0.0008(2) 0.0336(6) Uani 1 1 d . . . . .
C27 C -0.07708(9) 0.60032(12) 0.8570(2) 0.0335(6) Uani 1 1 d . . . . .
H27 H -0.102441 0.618990 0.895919 0.040 Uiso 1 1 calc R U . . .
C55 C 0.56086(10) 0.58246(12) 1.2745(3) 0.0356(6) Uani 1 1 d . . . . .
H55 H 0.548075 0.553253 1.325491 0.043 Uiso 1 1 calc R U . . .
O2 O 0.22884(12) 0.31091(15) 0.2092(3) 0.0550(11) Uani 0.794(8) 1 d D U P A 1
H2C H 0.243326 0.283158 0.177500 0.082 Uiso 0.794(8) 1 calc R U P A 1
C7 C 0.45052(10) 0.42542(13) 1.3098(2) 0.0354(6) Uani 1 1 d . . . . .
H7 H 0.478250 0.447159 1.341167 0.042 Uiso 1 1 calc R U . . .
C57 C 0.21105(10) 0.46128(13) -0.0649(2) 0.0373(7) Uani 1 1 d . . . . .
H57 H 0.204512 0.447894 -0.149843 0.045 Uiso 1 1 calc R U . . .
C29 C 0.37060(10) 0.36666(12) 1.2167(3) 0.0363(6) Uani 1 1 d . . . . .
H29 H 0.342289 0.346019 1.185187 0.044 Uiso 1 1 calc R U . . .
C59 C 0.39727(10) 0.34527(13) 1.3235(3) 0.0385(7) Uani 1 1 d . . . . .
H59 H 0.387774 0.310634 1.363564 0.046 Uiso 1 1 calc R U . . .
C15 C 0.59606(10) 0.66449(12) 1.1244(3) 0.0386(7) Uani 1 1 d . . . . .
H15 H 0.608637 0.693118 1.071570 0.046 Uiso 1 1 calc R U . . .
C61 C 0.43810(10) 0.37548(13) 1.3707(3) 0.0400(7) Uani 1 1 d . . . . .
H61 H 0.457314 0.362001 1.443992 0.048 Uiso 1 1 calc R U . . .
C31 C 0.60253(10) 0.61240(13) 1.3176(3) 0.0399(7) Uani 1 1 d . . . . .
H31 H 0.618476 0.604115 1.399091 0.048 Uiso 1 1 calc R U . . .
C63 C 0.62073(10) 0.65401(13) 1.2424(3) 0.0405(7) Uani 1 1 d . . . . .
H63 H 0.649309 0.674977 1.270173 0.049 Uiso 1 1 calc R U . . .
C2 C 0.13089(11) 0.27889(13) 0.7906(3) 0.0454(8) Uani 1 1 d . . . . .
H2 H 0.143072 0.242148 0.819864 0.054 Uiso 1 1 calc R U . . .
C65 C 0.16322(11) 0.64780(13) 0.0147(3) 0.0403(7) Uani 1 1 d . . . . .
H65A H 0.195581 0.631174 0.040803 0.048 Uiso 1 1 calc R U . . .
H65B H 0.156247 0.678081 0.077107 0.048 Uiso 1 1 calc R U . . .
C33 C 0.32283(11) 0.62791(14) 0.3901(3) 0.0448(7) Uani 1 1 d . . . . .
H33A H 0.336502 0.665788 0.420390 0.054 Uiso 1 1 calc R U . . .
H33B H 0.293865 0.619812 0.435293 0.054 Uiso 1 1 calc R U . . .
C67 C 0.2961(2) 0.2515(2) 0.4863(6) 0.097(2) Uani 0.811(2) 1 d . U P B 1
H67A H 0.272279 0.236486 0.419807 0.145 Uiso 0.811(2) 1 calc R U P B 1
H67B H 0.317608 0.219797 0.518198 0.145 Uiso 0.811(2) 1 calc R U P B 1
H67C H 0.315218 0.282321 0.451114 0.145 Uiso 0.811(2) 1 calc R U P B 1
C17 C 0.14968(12) 0.30685(13) 0.6908(3) 0.0542(9) Uani 1 1 d . . . . .
H17 H 0.174915 0.287944 0.651859 0.065 Uiso 1 1 calc R U . . .
C69 C 0.19315(13) 0.65652(17) -0.5737(3) 0.0548(9) Uani 1 1 d . . . . .
H69A H 0.202905 0.629054 -0.637440 0.082 Uiso 1 1 calc R U . . .
H69B H 0.215596 0.689563 -0.566966 0.082 Uiso 1 1 calc R U . . .
H69C H 0.160272 0.670535 -0.599063 0.082 Uiso 1 1 calc R U . . .
C35 C 0.17593(13) 0.63361(16) -0.2152(3) 0.0549(9) Uani 1 1 d . . . . .
H35A H 0.152417 0.601081 -0.222988 0.066 Uiso 1 1 calc R U . . .
H35B H 0.208340 0.617045 -0.189394 0.066 Uiso 1 1 calc R U . . .
C71 C 0.30869(13) 0.63069(16) 0.2491(3) 0.0572(9) Uani 1 1 d D U . . .
H71A H 0.283507 0.660913 0.231262 0.069 Uiso 0.574(6) 1 calc R U P C 1
H71B H 0.294732 0.592827 0.219683 0.069 Uiso 0.574(6) 1 calc R U P C 1
H71C H 0.301702 0.590327 0.220062 0.069 Uiso 0.426(6) 1 calc R U P C 2
H71D H 0.277726 0.652337 0.236832 0.069 Uiso 0.426(6) 1 calc R U P C 2
C9 C 0.17675(13) 0.66353(17) -0.3453(3) 0.0569(9) Uani 1 1 d . . . . .
H9C H 0.143595 0.676933 -0.374159 0.068 Uiso 1 1 calc R U . . .
H9D H 0.197825 0.698326 -0.335176 0.068 Uiso 1 1 calc R U . . .
C73 C 0.16261(13) 0.67413(16) -0.1155(3) 0.0552(9) Uani 1 1 d . . . . .
H73A H 0.129719 0.689446 -0.140598 0.066 Uiso 1 1 calc R U . . .
H73B H 0.185282 0.707511 -0.111314 0.066 Uiso 1 1 calc R U . . .
C37 C 0.19419(14) 0.62573(16) -0.4441(3) 0.0584(9) Uani 1 1 d . . . . .
H37A H 0.173701 0.590404 -0.453214 0.070 Uiso 1 1 calc R U . . .
H37B H 0.227766 0.613283 -0.417032 0.070 Uiso 1 1 calc R U . . .
C77 C 0.3171(4) 0.6887(4) -0.1830(8) 0.069(3) Uani 0.574(6) 1 d D U P C 1
H77A H 0.291908 0.710736 -0.233751 0.103 Uiso 0.574(6) 1 calc R U P C 1
H77B H 0.314010 0.647282 -0.204258 0.103 Uiso 0.574(6) 1 calc R U P C 1
H77C H 0.349075 0.702696 -0.201448 0.103 Uiso 0.574(6) 1 calc R U P C 1
C5 C 0.3103(2) 0.6987(3) -0.0172(5) 0.0507(15) Uani 0.574(6) 1 d D U P C 1
H5A H 0.321793 0.737317 0.014593 0.061 Uiso 0.574(6) 1 calc R U P C 1
H5B H 0.276683 0.691972 0.003669 0.061 Uiso 0.574(6) 1 calc R U P C 1
C39 C 0.3436(3) 0.6509(3) 0.0271(5) 0.0483(14) Uani 0.574(6) 1 d D U P C 1
H39A H 0.374993 0.657079 -0.008389 0.058 Uiso 0.574(6) 1 calc R U P C 1
H39B H 0.329998 0.613715 -0.007570 0.058 Uiso 0.574(6) 1 calc R U P C 1
C75 C 0.3531(3) 0.6451(4) 0.1743(6) 0.0452(17) Uani 0.574(6) 1 d D U P C 1
H75A H 0.367453 0.682130 0.207894 0.054 Uiso 0.574(6) 1 calc R U P C 1
H75B H 0.377752 0.614310 0.193031 0.054 Uiso 0.574(6) 1 calc R U P C 1
C19 C 0.2009(2) 0.3370(2) 0.1200(7) 0.0554(16) Uani 0.794(8) 1 d D U P A 1
H19A H 0.217362 0.338860 0.042142 0.083 Uiso 0.794(8) 1 calc R U P A 1
H19B H 0.193675 0.376520 0.147581 0.083 Uiso 0.794(8) 1 calc R U P A 1
H19C H 0.170580 0.315101 0.103503 0.083 Uiso 0.794(8) 1 calc R U P A 1
O4 O 0.27202(12) 0.27393(14) 0.5860(3) 0.0712(10) Uani 0.811(2) 1 d . U P B 1
H4A H 0.253315 0.300782 0.558515 0.107 Uiso 0.811(2) 1 calc R U P B 1
C77A C 0.3022(4) 0.7068(5) -0.1699(10) 0.056(3) Uani 0.426(6) 1 d D U P C 2
H77D H 0.315717 0.709740 -0.252081 0.085 Uiso 0.426(6) 1 calc R U P C 2
H77E H 0.289578 0.744760 -0.146927 0.085 Uiso 0.426(6) 1 calc R U P C 2
H77F H 0.275944 0.678081 -0.175960 0.085 Uiso 0.426(6) 1 calc R U P C 2
C5A C 0.3457(3) 0.6857(3) -0.0587(6) 0.0450(17) Uani 0.426(6) 1 d D U P C 2
H5AA H 0.368470 0.657748 -0.092031 0.054 Uiso 0.426(6) 1 calc R U P C 2
H5AB H 0.363803 0.719169 -0.018781 0.054 Uiso 0.426(6) 1 calc R U P C 2
C39A C 0.3134(3) 0.6574(4) 0.0299(7) 0.0492(17) Uani 0.426(6) 1 d D U P C 2
H39C H 0.305041 0.617436 0.000376 0.059 Uiso 0.426(6) 1 calc R U P C 2
H39D H 0.282940 0.679886 0.030970 0.059 Uiso 0.426(6) 1 calc R U P C 2
C75A C 0.3401(4) 0.6554(7) 0.1647(10) 0.054(2) Uani 0.426(6) 1 d D U P C 2
H75C H 0.369797 0.631532 0.164362 0.065 Uiso 0.426(6) 1 calc R U P C 2
H75D H 0.349569 0.695201 0.192853 0.065 Uiso 0.426(6) 1 calc R U P C 2
C67A C 0.2960(9) 0.2053(11) 0.419(3) 0.082(5) Uani 0.189(2) 1 d . U P D -2
H67D H 0.278074 0.232903 0.361570 0.123 Uiso 0.189(2) 1 calc R U P D -2
H67E H 0.296719 0.167143 0.377604 0.123 Uiso 0.189(2) 1 calc R U P D -2
H67F H 0.329263 0.219332 0.438942 0.123 Uiso 0.189(2) 1 calc R U P D -2
O4A O 0.2721(7) 0.2000(7) 0.5372(17) 0.096(4) Uani 0.189(2) 1 d . U P D -2
H4AA H 0.276558 0.166414 0.567218 0.144 Uiso 0.189(2) 1 calc R U P D -2
C19A C 0.1951(13) 0.3241(14) 0.071(2) 0.075(6) Uani 0.206(8) 1 d D U P A 2
H19D H 0.187024 0.356782 0.013579 0.113 Uiso 0.206(8) 1 calc R U P A 2
H19E H 0.169058 0.295144 0.061824 0.113 Uiso 0.206(8) 1 calc R U P A 2
H19F H 0.225461 0.306148 0.050305 0.113 Uiso 0.206(8) 1 calc R U P A 2
O2A O 0.2001(7) 0.3423(7) 0.1845(11) 0.052(4) Uani 0.206(8) 1 d D U P A 2
H2AA H 0.184459 0.373331 0.189760 0.078 Uiso 0.206(8) 1 calc R U P A 2
H3A H 0.5312(10) 0.8092(13) 0.405(3) 0.028(7) Uiso 1 1 d . . . . .
H3B H 0.5318(10) 0.7723(12) 0.281(3) 0.036(8) Uiso 1 1 d . . . . .
H5C H -0.0178(12) 0.8431(16) 0.030(3) 0.054(10) Uiso 1 1 d . . . . .
H5D H -0.0295(11) 0.8084(13) -0.088(3) 0.033(8) Uiso 1 1 d . . . . .
H9A H 0.2888(12) 0.4168(14) -0.142(3) 0.051(9) Uiso 1 1 d . . . . .
H9B H 0.3208(13) 0.4180(15) -0.013(3) 0.056(10) Uiso 1 1 d . . . . .
H2A H 0.2112(11) 0.3528(13) 0.376(3) 0.040(8) Uiso 1 1 d . . . . .
H2B H 0.1820(14) 0.3698(15) 0.490(3) 0.062(10) Uiso 1 1 d . . . . .

loop_
_atom_site_aniso_label
_atom_site_aniso_U_11
_atom_site_aniso_U_22
_atom_site_aniso_U_33
_atom_site_aniso_U_23
_atom_site_aniso_U_13
_atom_site_aniso_U_12
O1 0.0308(9) 0.0390(10) 0.0194(8) 0.0035(7) 0.0068(7) -0.0030(8)
O3 0.0388(10) 0.0376(10) 0.0174(8) 0.0021(7) -0.0023(7) -0.0076(8)
N1 0.0281(11) 0.0282(11) 0.0177(10) -0.0037(8) 0.0029(8) -0.0012(8)
N4 0.0324(11) 0.0316(12) 0.0220(10) -0.0021(9) 0.0030(9) 0.0087(9)
N6 0.0345(12) 0.0275(11) 0.0253(11) -0.0056(9) 0.0062(9) 0.0018(9)
N8 0.0323(12) 0.0307(12) 0.0293(11) -0.0055(9) -0.0014(9) 0.0009(9)
N10 0.0338(12) 0.0376(13) 0.0253(11) 0.0041(9) 0.0097(9) 0.0052(10)
N5 0.0564(16) 0.0397(15) 0.0244(13) -0.0003(11) -0.0052(12) 0.0120(12)
N3 0.0494(15) 0.0379(14) 0.0263(12) 0.0016(11) 0.0068(11) -0.0141(11)
N7 0.0404(13) 0.0334(13) 0.0501(15) 0.0101(11) 0.0243(11) 0.0067(10)
N2 0.0466(15) 0.0544(16) 0.0388(15) -0.0198(12) 0.0195(12) -0.0212(12)
C1 0.0253(12) 0.0258(13) 0.0206(12) -0.0039(10) 0.0025(10) -0.0024(10)
N9 0.0370(14) 0.0676(18) 0.0328(14) -0.0055(13) 0.0099(12) 0.0110(13)
C4 0.0254(12) 0.0265(13) 0.0227(12) -0.0026(10) 0.0011(10) -0.0017(10)
C6 0.0275(12) 0.0278(13) 0.0178(11) -0.0049(10) 0.0012(10) -0.0013(10)
C8 0.0266(12) 0.0281(13) 0.0234(12) -0.0011(10) 0.0049(10) -0.0037(10)
C10 0.0256(12) 0.0280(13) 0.0199(12) -0.0041(10) 0.0006(10) -0.0034(10)
C12 0.0284(12) 0.0280(13) 0.0198(12) -0.0047(10) 0.0059(10) -0.0012(10)
C14 0.0314(13) 0.0249(13) 0.0218(12) -0.0034(10) 0.0019(10) 0.0076(10)
C16 0.0276(12) 0.0267(13) 0.0205(12) -0.0006(10) 0.0031(10) 0.0033(10)
C18 0.0265(12) 0.0304(13) 0.0193(12) -0.0003(10) 0.0029(10) 0.0008(10)
C20 0.0268(12) 0.0277(13) 0.0217(12) -0.0041(10) 0.0056(10) -0.0008(10)
C22 0.0277(12) 0.0263(13) 0.0211(12) -0.0015(10) 0.0033(10) 0.0001(10)
C24 0.0246(12) 0.0293(13) 0.0204(12) 0.0009(10) -0.0020(10) -0.0002(10)
C26 0.0250(12) 0.0301(13) 0.0186(11) -0.0003(10) 0.0047(10) -0.0028(10)
C28 0.0284(13) 0.0258(13) 0.0217(12) 0.0021(10) 0.0056(10) 0.0011(10)
C30 0.0302(13) 0.0325(14) 0.0208(12) -0.0055(10) 0.0037(10) -0.0008(11)
C32 0.0305(13) 0.0278(13) 0.0160(11) -0.0037(10) 0.0027(10) -0.0024(10)
C34 0.0278(13) 0.0294(13) 0.0181(11) -0.0036(10) 0.0018(10) -0.0030(10)
C36 0.0264(12) 0.0263(13) 0.0234(12) -0.0015(10) 0.0026(10) 0.0010(10)
C38 0.0293(13) 0.0325(14) 0.0204(12) 0.0016(10) 0.0065(10) -0.0027(10)
C40 0.0250(12) 0.0292(13) 0.0197(12) -0.0037(10) 0.0053(10) -0.0032(10)
C42 0.0253(12) 0.0314(13) 0.0187(12) 0.0030(10) 0.0025(10) -0.0003(10)
C44 0.0284(13) 0.0316(13) 0.0181(11) -0.0005(10) 0.0034(10) -0.0060(10)
C46 0.0248(12) 0.0278(13) 0.0209(12) 0.0037(10) 0.0000(10) -0.0001(10)
C48 0.0301(13) 0.0292(13) 0.0229(12) 0.0006(10) 0.0059(10) 0.0001(10)
C50 0.0283(13) 0.0317(13) 0.0201(12) -0.0047(10) 0.0053(10) -0.0055(10)
C52 0.0299(13) 0.0400(15) 0.0145(11) 0.0005(10) -0.0003(10) -0.0048(11)
C54 0.0289(13) 0.0267(13) 0.0194(12) -0.0020(10) 0.0026(10) 0.0047(10)
C56 0.0294(13) 0.0288(13) 0.0226(12) 0.0070(10) -0.0021(10) -0.0009(10)
C58 0.0310(13) 0.0359(14) 0.0143(11) -0.0031(10) 0.0000(10) -0.0028(11)
C60 0.0288(13) 0.0276(13) 0.0201(12) -0.0060(10) 0.0022(10) -0.0009(10)
C62 0.0309(13) 0.0279(13) 0.0201(12) -0.0007(10) 0.0044(10) 0.0023(10)
C64 0.0284(13) 0.0325(14) 0.0228(12) -0.0001(10) 0.0047(10) 0.0080(11)
C66 0.0269(12) 0.0279(13) 0.0223(12) -0.0011(10) 0.0012(10) 0.0003(10)
C68 0.0336(14) 0.0250(13) 0.0226(12) -0.0002(10) 0.0029(10) 0.0036(10)
C70 0.0351(14) 0.0293(13) 0.0215(12) -0.0016(10) 0.0009(10) -0.0012(11)
C72 0.0328(13) 0.0309(14) 0.0203(12) 0.0020(10) 0.0042(10) 0.0018(11)
C74 0.0328(13) 0.0327(14) 0.0165(11) -0.0012(10) 0.0031(10) -0.0003(11)
C76 0.0304(13) 0.0297(13) 0.0246(12) -0.0047(10) 0.0048(10) -0.0019(10)
C78 0.0254(12) 0.0348(14) 0.0226(12) 0.0012(10) 0.0050(10) 0.0036(10)
C80 0.0348(14) 0.0306(13) 0.0187(12) -0.0023(10) 0.0026(10) 0.0004(11)
C81 0.0322(13) 0.0268(13) 0.0223(12) -0.0008(10) 0.0012(10) -0.0004(10)
C41 0.0317(13) 0.0321(14) 0.0200(12) -0.0021(10) 0.0022(10) 0.0015(11)
C21 0.0286(13) 0.0373(15) 0.0243(13) 0.0010(11) 0.0076(11) 0.0083(11)
C43 0.0301(13) 0.0329(14) 0.0244(13) 0.0003(11) 0.0043(10) -0.0050(11)
C11 0.0332(14) 0.0335(14) 0.0207(12) 0.0000(10) 0.0060(10) -0.0001(11)
C45 0.0336(14) 0.0260(13) 0.0240(13) -0.0058(10) 0.0003(11) 0.0092(10)
C23 0.0405(15) 0.0267(13) 0.0245(13) -0.0019(10) -0.0007(11) -0.0068(11)
C47 0.0303(13) 0.0358(14) 0.0243(13) -0.0016(11) 0.0097(10) -0.0032(11)
C3 0.0309(13) 0.0430(16) 0.0228(13) -0.0074(11) 0.0084(11) -0.0068(12)
C49 0.0336(14) 0.0325(14) 0.0327(14) -0.0077(11) 0.0028(12) 0.0038(11)
C25 0.0390(15) 0.0329(15) 0.0313(14) 0.0040(11) 0.0111(12) -0.0058(12)
C51 0.0283(13) 0.0465(16) 0.0270(13) -0.0016(12) 0.0059(11) -0.0007(12)
C13 0.0309(14) 0.0417(16) 0.0278(13) 0.0012(12) 0.0031(11) 0.0026(12)
C53 0.0323(14) 0.0408(15) 0.0298(14) 0.0002(12) 0.0138(11) 0.0033(12)
C27 0.0297(14) 0.0402(16) 0.0314(14) -0.0126(12) 0.0072(11) -0.0006(11)
C55 0.0423(16) 0.0332(15) 0.0299(14) -0.0034(11) -0.0041(12) 0.0109(12)
O2 0.062(2) 0.050(2) 0.0520(19) -0.0148(15) 0.0032(15) 0.0048(16)
C7 0.0330(14) 0.0466(16) 0.0270(13) 0.0098(12) 0.0053(11) 0.0072(12)
C57 0.0355(15) 0.0575(18) 0.0206(13) -0.0053(12) 0.0112(11) 0.0001(13)
C29 0.0384(15) 0.0393(16) 0.0327(14) 0.0028(12) 0.0117(12) 0.0040(12)
C59 0.0405(16) 0.0402(16) 0.0369(15) 0.0113(13) 0.0153(13) 0.0101(13)
C15 0.0378(15) 0.0363(15) 0.0408(16) -0.0066(12) -0.0011(13) -0.0014(12)
C61 0.0401(16) 0.0526(18) 0.0283(14) 0.0152(13) 0.0083(12) 0.0168(14)
C31 0.0438(16) 0.0424(16) 0.0302(14) -0.0088(13) -0.0132(12) 0.0118(13)
C63 0.0359(15) 0.0398(16) 0.0432(17) -0.0118(13) -0.0090(13) 0.0036(12)
C2 0.0472(17) 0.0324(15) 0.060(2) 0.0157(14) 0.0217(15) 0.0080(13)
C65 0.0392(16) 0.0460(17) 0.0368(15) 0.0067(13) 0.0087(13) -0.0107(13)
C33 0.0408(16) 0.0562(19) 0.0359(16) 0.0144(14) -0.0046(13) 0.0038(14)
C67 0.115(4) 0.064(3) 0.123(5) 0.039(3) 0.078(4) 0.041(3)
C17 0.0540(19) 0.0386(17) 0.076(2) 0.0183(16) 0.0394(18) 0.0162(15)
C69 0.057(2) 0.076(2) 0.0307(16) 0.0038(16) 0.0000(14) -0.0100(18)
C35 0.0474(18) 0.073(2) 0.0456(19) 0.0169(17) 0.0103(15) -0.0035(17)
C71 0.067(2) 0.058(2) 0.0422(17) 0.0112(15) -0.0210(16) -0.0063(17)
C9 0.057(2) 0.070(2) 0.0451(19) 0.0133(17) 0.0130(16) 0.0006(17)
C73 0.055(2) 0.062(2) 0.051(2) 0.0182(17) 0.0154(16) -0.0062(17)
C37 0.061(2) 0.064(2) 0.049(2) 0.0019(17) -0.0030(17) -0.0080(18)
C77 0.069(6) 0.066(6) 0.066(5) 0.035(4) -0.028(4) 0.024(4)
C5 0.051(3) 0.052(3) 0.050(3) 0.010(3) 0.008(2) 0.003(3)
C39 0.058(3) 0.051(3) 0.036(2) 0.009(2) 0.007(3) 0.005(3)
C75 0.067(4) 0.042(4) 0.025(3) 0.004(2) -0.005(3) 0.004(3)
C19 0.060(3) 0.042(3) 0.062(5) -0.016(4) -0.005(4) 0.002(2)
O4 0.067(2) 0.060(2) 0.090(2) 0.0314(17) 0.0311(18) 0.0220(16)
C77A 0.059(7) 0.044(6) 0.064(5) 0.028(4) -0.008(5) 0.004(5)
C5A 0.052(4) 0.045(3) 0.039(3) 0.004(3) 0.007(3) 0.006(3)
C39A 0.048(4) 0.049(3) 0.049(3) 0.017(3) -0.004(3) 0.001(3)
C75A 0.076(5) 0.045(4) 0.041(4) 0.016(3) 0.000(4) -0.002(4)
C67A 0.078(10) 0.067(10) 0.107(12) 0.022(10) 0.036(10) 0.013(9)
O4A 0.114(9) 0.071(8) 0.109(9) 0.015(7) 0.037(8) 0.016(8)
C19A 0.091(10) 0.065(11) 0.068(11) -0.012(9) 0.004(10) 0.011(9)
O2A 0.092(8) 0.043(7) 0.019(6) -0.015(6) -0.006(7) -0.004(6)

loop_
_atom_type_symbol
_atom_type_description
_atom_type_scat_dispersion_real
_atom_type_scat_dispersion_imag
_atom_type_scat_source
C C 0.0137 0.0067 'International Tables Vol C Tables 4.2.6.8 and 6.1.1.4'
H H 0.0000 0.0000 'International Tables Vol C Tables 4.2.6.8 and 6.1.1.4'
N N 0.0241 0.0134 'International Tables Vol C Tables 4.2.6.8 and 6.1.1.4'
O O 0.0389 0.0241 'International Tables Vol C Tables 4.2.6.8 and 6.1.1.4'

loop_
_geom_angle_atom_site_label_1
_geom_angle_atom_site_label_2
_geom_angle_atom_site_label_3
_geom_angle
_geom_angle_site_symmetry_1
_geom_angle_site_symmetry_3
_geom_angle_publ_flag
C44 O1 C65 112.92(19) . . ?
C18 O3 C33 112.7(2) . . ?
C6 N1 C1 117.5(2) . . ?
C64 N4 C14 117.7(2) . . ?
C49 N6 C60 117.4(2) . . ?
C15 N8 C45 118.1(2) . . ?
C29 N10 C21 117.7(2) . . ?
C38 N5 H5C 120(2) . . ?
C38 N5 H5D 115(2) . . ?
H5C N5 H5D 121(3) . . ?
C56 N3 H3A 115.1(19) . . ?
C56 N3 H3B 116.2(18) . . ?
H3A N3 H3B 121(3) . . ?
C17 N7 C8 117.3(2) . . ?
C43 N2 H2A 115(2) . . ?
C43 N2 H2B 111(2) . . ?
H2A N2 H2B 116(3) . . ?
N1 C1 C8 115.3(2) . . ?
N1 C1 C20 122.8(2) . . ?
C20 C1 C8 121.8(2) . . ?
C53 N9 H9A 117(2) . . ?
C53 N9 H9B 116(2) . . ?
H9A N9 H9B 122(3) . . ?
C16 C4 H4 118.9 . . ?
C22 C4 H4 118.9 . . ?
C22 C4 C16 122.3(2) . . ?
N1 C6 C60 115.8(2) . . ?
N1 C6 C62 122.7(2) . . ?
C62 C6 C60 121.4(2) . . ?
N7 C8 C1 116.7(2) . . ?
N7 C8 C76 121.9(2) . . ?
C76 C8 C1 121.4(2) . . ?
C12 C10 C26 120.5(2) . . ?
C12 C10 C44 118.5(2) . . ?
C44 C10 C26 121.0(2) . . ?
C10 C12 H12 119.1 . . ?
C10 C12 C32 121.8(2) . . ?
C32 C12 H12 119.1 . . ?
N4 C14 C68 122.4(2) . . ?
N4 C14 C45 116.9(2) . . ?
C68 C14 C45 120.7(2) . . ?
C4 C16 C54 120.8(2) . . ?
C28 C16 C4 117.5(2) . . ?
C28 C16 C54 121.5(2) . . ?
O3 C18 C22 119.9(2) . . ?
O3 C18 C36 119.5(2) . . ?
C36 C18 C22 120.5(2) . . ?
C1 C20 H20 119.8 . . ?
C1 C20 C34 120.3(2) . . ?
C34 C20 H20 119.8 . . ?
C4 C22 C18 118.6(2) . . ?
C4 C22 C24 118.1(2) . . ?
C18 C22 C24 123.3(2) . . ?
C74 C24 C22 119.4(2) . . ?
C81 C24 C22 123.1(2) . . ?
C81 C24 C74 117.3(2) . . ?
C50 C26 C10 121.8(2) . . ?
C58 C26 C10 120.7(2) . . ?
C58 C26 C50 117.5(2) . . ?
C16 C28 H28 118.8 . . ?
C16 C28 C36 122.3(2) . . ?
C36 C28 H28 118.8 . . ?
C60 C30 H30 120.4 . . ?
C3 C30 H30 120.4 . . ?
C3 C30 C60 119.3(2) . . ?
C12 C32 C34 120.5(2) . . ?
C66 C32 C12 118.0(2) . . ?
C66 C32 C34 121.4(2) . . ?
C20 C34 C32 122.4(2) . . ?
C20 C34 C62 116.3(2) . . ?
C62 C34 C32 121.2(2) . . ?
C18 C36 C46 123.0(2) . . ?
C28 C36 C18 118.7(2) . . ?
C28 C36 C46 118.2(2) . . ?
N5 C38 C52 120.7(2) . . ?
N5 C38 C70 121.1(2) . . ?
C52 C38 C70 118.2(2) . . ?
C44 C40 C48 121.1(2) . . ?
C44 C40 C66 118.5(2) . . ?
C66 C40 C48 120.4(2) . . ?
C46 C42 H42 119.3 . . ?
C41 C42 H42 119.3 . . ?
C41 C42 C46 121.3(2) . . ?
O1 C44 C10 119.0(2) . . ?
O1 C44 C40 119.6(2) . . ?
C40 C44 C10 121.4(2) . . ?
C42 C46 C36 121.7(2) . . ?
C80 C46 C36 120.4(2) . . ?
C80 C46 C42 117.6(2) . . ?
C11 C48 C40 120.5(2) . . ?
C11 C48 C51 117.6(2) . . ?
C51 C48 C40 121.9(2) . . ?
C26 C50 H50 119.4 . . ?
C52 C50 C26 121.2(2) . . ?
C52 C50 H50 119.4 . . ?
C38 C52 H52 119.5 . . ?
C50 C52 C38 121.0(2) . . ?
C50 C52 H52 119.5 . . ?
C68 C54 C16 120.9(2) . . ?
C78 C54 C16 122.7(2) . . ?
C78 C54 C68 116.2(2) . . ?
N3 C56 C72 121.4(2) . . ?
N3 C56 C23 120.7(2) . . ?
C72 C56 C23 117.9(2) . . ?
C26 C58 H58 119.2 . . ?
C70 C58 C26 121.6(2) . . ?
C70 C58 H58 119.2 . . ?
N6 C60 C6 116.8(2) . . ?
N6 C60 C30 122.1(2) . . ?
C30 C60 C6 121.0(2) . . ?
C6 C62 C34 120.3(2) . . ?
C6 C62 H62 119.8 . . ?
C34 C62 H62 119.8 . . ?
N4 C64 C78 122.8(2) . . ?
N4 C64 C21 116.1(2) . . ?
C78 C64 C21 120.9(2) . . ?
C32 C66 C40 121.6(2) . . ?
C32 C66 H66 119.2 . . ?
C40 C66 H66 119.2 . . ?
C14 C68 C54 120.5(2) . . ?
C14 C68 H68 119.8 . . ?
C54 C68 H68 119.8 . . ?
C38 C70 H70 119.8 . . ?
C58 C70 C38 120.5(2) . . ?
C58 C70 H70 119.8 . . ?
C56 C72 H72 119.5 . . ?
C81 C72 C56 120.9(2) . . ?
C81 C72 H72 119.5 . . ?
C24 C74 H74 119.1 . . ?
C23 C74 C24 121.7(2) . . ?
C23 C74 H74 119.1 . . ?
C8 C76 H76 120.3 . . ?
C25 C76 C8 119.4(2) . . ?
C25 C76 H76 120.3 . . ?
C54 C78 C64 120.4(2) . . ?
C54 C78 H78 119.8 . . ?
C64 C78 H78 119.8 . . ?
C46 C80 H80 119.2 . . ?
C47 C80 C46 121.5(2) . . ?
C47 C80 H80 119.2 . . ?
C24 C81 H81 119.4 . . ?
C72 C81 C24 121.2(2) . . ?
C72 C81 H81 119.4 . . ?
C42 C41 H41 119.7 . . ?
C42 C41 C43 120.6(2) . . ?
C43 C41 H41 119.7 . . ?
N10 C21 C64 117.0(2) . . ?
N10 C21 C7 121.9(2) . . ?
C7 C21 C64 121.0(2) . . ?
C41 C43 N2 120.3(2) . . ?
C47 C43 N2 121.2(2) . . ?
C47 C43 C41 118.3(2) . . ?
C48 C11 H11 119.1 . . ?
C13 C11 C48 121.7(2) . . ?
C13 C11 H11 119.1 . . ?
N8 C45 C14 116.3(2) . . ?
N8 C45 C55 121.8(2) . . ?
C55 C45 C14 121.9(2) . . ?
C56 C23 H23 119.6 . . ?
C74 C23 C56 120.9(2) . . ?
C74 C23 H23 119.6 . . ?
C80 C47 C43 120.5(2) . . ?
C80 C47 H47 119.8 . . ?
C43 C47 H47 119.8 . . ?
C30 C3 H3 120.4 . . ?
C27 C3 C30 119.2(2) . . ?
C27 C3 H3 120.4 . . ?
N6 C49 H49 118.0 . . ?
N6 C49 C27 123.9(3) . . ?
C27 C49 H49 118.0 . . ?
C76 C25 H25 120.5 . . ?
C2 C25 C76 118.9(2) . . ?
C2 C25 H25 120.5 . . ?
C48 C51 H51 119.5 . . ?
C57 C51 C48 120.9(2) . . ?
C57 C51 H51 119.5 . . ?
C11 C13 H13 119.8 . . ?
C11 C13 C53 120.5(2) . . ?
C53 C13 H13 119.8 . . ?
C13 C53 N9 120.6(3) . . ?
C13 C53 C57 118.3(2) . . ?
C57 C53 N9 121.0(3) . . ?
C3 C27 C49 118.0(2) . . ?
C3 C27 H27 121.0 . . ?
C49 C27 H27 121.0 . . ?
C45 C55 H55 120.6 . . ?
C31 C55 C45 118.8(3) . . ?
C31 C55 H55 120.6 . . ?
C19 O2 H2C 109.5 . . ?
C21 C7 H7 120.3 . . ?
C61 C7 C21 119.3(3) . . ?
C61 C7 H7 120.3 . . ?
C51 C57 C53 120.9(2) . . ?
C51 C57 H57 119.6 . . ?
C53 C57 H57 119.6 . . ?
N10 C29 H29 118.1 . . ?
N10 C29 C59 123.9(3) . . ?
C59 C29 H29 118.1 . . ?
C29 C59 H59 120.9 . . ?
C61 C59 C29 118.3(3) . . ?
C61 C59 H59 120.9 . . ?
N8 C15 H15 118.2 . . ?
N8 C15 C63 123.7(3) . . ?
C63 C15 H15 118.2 . . ?
C7 C61 C59 118.9(3) . . ?
C7 C61 H61 120.5 . . ?
C59 C61 H61 120.5 . . ?
C55 C31 H31 120.1 . . ?
C63 C31 C55 119.9(3) . . ?
C63 C31 H31 120.1 . . ?
C15 C63 H63 121.1 . . ?
C31 C63 C15 117.8(3) . . ?
C31 C63 H63 121.1 . . ?
C25 C2 H2 121.0 . . ?
C25 C2 C17 118.0(3) . . ?
C17 C2 H2 121.0 . . ?
O1 C65 H65A 110.0 . . ?
O1 C65 H65B 110.0 . . ?
O1 C65 C73 108.6(2) . . ?
H65A C65 H65B 108.3 . . ?
C73 C65 H65A 110.0 . . ?
C73 C65 H65B 110.0 . . ?
O3 C33 H33A 109.8 . . ?
O3 C33 H33B 109.8 . . ?
O3 C33 C71 109.5(3) . . ?
H33A C33 H33B 108.2 . . ?
C71 C33 H33A 109.8 . . ?
C71 C33 H33B 109.8 . . ?
H67A C67 H67B 109.5 . . ?
H67A C67 H67C 109.5 . . ?
H67B C67 H67C 109.5 . . ?
O4 C67 H67A 109.5 . . ?
O4 C67 H67B 109.5 . . ?
O4 C67 H67C 109.5 . . ?
N7 C17 C2 124.4(3) . . ?
N7 C17 H17 117.8 . . ?
C2 C17 H17 117.8 . . ?
H69A C69 H69B 109.5 . . ?
H69A C69 H69C 109.5 . . ?
H69B C69 H69C 109.5 . . ?
C37 C69 H69A 109.5 . . ?
C37 C69 H69B 109.5 . . ?
C37 C69 H69C 109.5 . . ?
H35A C35 H35B 107.9 . . ?
C9 C35 H35A 109.1 . . ?
C9 C35 H35B 109.1 . . ?
C73 C35 H35A 109.1 . . ?
C73 C35 H35B 109.1 . . ?
C73 C35 C9 112.4(3) . . ?
C33 C71 H71A 109.3 . . ?
C33 C71 H71B 109.3 . . ?
C33 C71 H71C 107.0 . . ?
C33 C71 H71D 107.0 . . ?
C33 C71 C75 111.5(4) . . ?
H71A C71 H71B 108.0 . . ?
H71C C71 H71D 106.7 . . ?
C75 C71 H71A 109.3 . . ?
C75 C71 H71B 109.3 . . ?
C75A C71 C33 121.4(6) . . ?
C75A C71 H71C 107.0 . . ?
C75A C71 H71D 107.0 . . ?
C35 C9 H9C 108.8 . . ?
C35 C9 H9D 108.8 . . ?
H9C C9 H9D 107.7 . . ?
C37 C9 C35 113.8(3) . . ?
C37 C9 H9C 108.8 . . ?
C37 C9 H9D 108.8 . . ?
C65 C73 H73A 108.6 . . ?
C65 C73 H73B 108.6 . . ?
C35 C73 C65 114.7(3) . . ?
C35 C73 H73A 108.6 . . ?
C35 C73 H73B 108.6 . . ?
H73A C73 H73B 107.6 . . ?
C69 C37 H37A 109.1 . . ?
C69 C37 H37B 109.1 . . ?
C9 C37 C69 112.3(3) . . ?
C9 C37 H37A 109.1 . . ?
C9 C37 H37B 109.1 . . ?
H37A C37 H37B 107.9 . . ?
H77A C77 H77B 109.5 . . ?
H77A C77 H77C 109.5 . . ?
H77B C77 H77C 109.5 . . ?
C5 C77 H77A 109.5 . . ?
C5 C77 H77B 109.5 . . ?
C5 C77 H77C 109.5 . . ?
C77 C5 H5A 112.7 . . ?
C77 C5 H5B 112.7 . . ?
H5A C5 H5B 110.2 . . ?
C39 C5 C77 95.4(5) . . ?
C39 C5 H5A 112.7 . . ?
C39 C5 H5B 112.7 . . ?
C5 C39 H39A 108.6 . . ?
C5 C39 H39B 108.6 . . ?
C5 C39 C75 114.8(5) . . ?
H39A C39 H39B 107.5 . . ?
C75 C39 H39A 108.6 . . ?
C75 C39 H39B 108.6 . . ?
C71 C75 H75A 108.0 . . ?
C71 C75 H75B 108.0 . . ?
C39 C75 C71 117.1(6) . . ?
C39 C75 H75A 108.0 . . ?
C39 C75 H75B 108.0 . . ?
H75A C75 H75B 107.3 . . ?
O2 C19 H19A 109.5 . . ?
O2 C19 H19B 109.5 . . ?
O2 C19 H19C 109.5 . . ?
H19A C19 H19B 109.5 . . ?
H19A C19 H19C 109.5 . . ?
H19B C19 H19C 109.5 . . ?
C67 O4 H4A 109.5 . . ?
H77D C77A H77E 109.5 . . ?
H77D C77A H77F 109.5 . . ?
H77E C77A H77F 109.5 . . ?
C5A C77A H77D 109.5 . . ?
C5A C77A H77E 109.5 . . ?
C5A C77A H77F 109.5 . . ?
C77A C5A H5AA 112.3 . . ?
C77A C5A H5AB 112.3 . . ?
H5AA C5A H5AB 109.9 . . ?
C39A C5A C77A 97.5(7) . . ?
C39A C5A H5AA 112.3 . . ?
C39A C5A H5AB 112.3 . . ?
C5A C39A H39C 109.9 . . ?
C5A C39A H39D 109.9 . . ?
C5A C39A C75A 109.0(7) . . ?
H39C C39A H39D 108.3 . . ?
C75A C39A H39C 109.9 . . ?
C75A C39A H39D 109.9 . . ?
C71 C75A C39A 108.8(8) . . ?
C71 C75A H75C 109.9 . . ?
C71 C75A H75D 109.9 . . ?
C39A C75A H75C 109.9 . . ?
C39A C75A H75D 109.9 . . ?
H75C C75A H75D 108.3 . . ?
H67D C67A H67E 109.5 . . ?
H67D C67A H67F 109.5 . . ?
H67E C67A H67F 109.5 . . ?
O4A C67A H67D 109.5 . . ?
O4A C67A H67E 109.5 . . ?
O4A C67A H67F 109.5 . . ?
C67A O4A H4AA 109.5 . . ?
H19D C19A H19E 109.5 . . ?
H19D C19A H19F 109.5 . . ?
H19E C19A H19F 109.5 . . ?
O2A C19A H19D 109.5 . . ?
O2A C19A H19E 109.5 . . ?
O2A C19A H19F 109.5 . . ?
C19A O2A H2AA 109.5 . . ?

loop_
_geom_bond_atom_site_label_1
_geom_bond_atom_site_label_2
_geom_bond_distance
_geom_bond_site_symmetry_2
_geom_bond_publ_flag
O1 C44 1.383(3) . ?
O1 C65 1.443(3) . ?
O3 C18 1.383(3) . ?
O3 C33 1.441(3) . ?
N1 C1 1.344(3) . ?
N1 C6 1.336(3) . ?
N4 C14 1.341(3) . ?
N4 C64 1.339(3) . ?
N6 C60 1.342(3) . ?
N6 C49 1.341(3) . ?
N8 C45 1.345(3) . ?
N8 C15 1.333(3) . ?
N10 C21 1.345(3) . ?
N10 C29 1.330(3) . ?
N5 C38 1.385(3) . ?
N5 H5C 0.87(4) . ?
N5 H5D 0.84(3) . ?
N3 C56 1.387(3) . ?
N3 H3A 0.85(3) . ?
N3 H3B 0.95(3) . ?
N7 C8 1.344(3) . ?
N7 C17 1.333(4) . ?
N2 C43 1.398(3) . ?
N2 H2A 0.89(3) . ?
N2 H2B 0.96(4) . ?
C1 C8 1.491(3) . ?
C1 C20 1.387(3) . ?
N9 C53 1.405(4) . ?
N9 H9A 0.90(4) . ?
N9 H9B 0.88(4) . ?
C4 H4 0.9500 . ?
C4 C16 1.395(3) . ?
C4 C22 1.394(3) . ?
C6 C60 1.494(3) . ?
C6 C62 1.390(3) . ?
C8 C76 1.389(3) . ?
C10 C12 1.394(3) . ?
C10 C26 1.486(3) . ?
C10 C44 1.396(3) . ?
C12 H12 0.9500 . ?
C12 C32 1.398(3) . ?
C14 C68 1.393(3) . ?
C14 C45 1.489(4) . ?
C16 C28 1.389(3) . ?
C16 C54 1.496(3) . ?
C18 C22 1.402(3) . ?
C18 C36 1.399(3) . ?
C20 H20 0.9500 . ?
C20 C34 1.390(3) . ?
C22 C24 1.484(3) . ?
C24 C74 1.396(3) . ?
C24 C81 1.391(3) . ?
C26 C50 1.398(3) . ?
C26 C58 1.390(3) . ?
C28 H28 0.9500 . ?
C28 C36 1.396(3) . ?
C30 H30 0.9500 . ?
C30 C60 1.388(4) . ?
C30 C3 1.381(4) . ?
C32 C34 1.500(3) . ?
C32 C66 1.396(3) . ?
C34 C62 1.395(3) . ?
C36 C46 1.488(3) . ?
C38 C52 1.393(4) . ?
C38 C70 1.394(3) . ?
C40 C44 1.395(4) . ?
C40 C48 1.491(3) . ?
C40 C66 1.399(3) . ?
C42 H42 0.9500 . ?
C42 C46 1.397(3) . ?
C42 C41 1.377(3) . ?
C46 C80 1.390(3) . ?
C48 C11 1.388(4) . ?
C48 C51 1.395(4) . ?
C50 H50 0.9500 . ?
C50 C52 1.376(4) . ?
C52 H52 0.9500 . ?
C54 C68 1.395(3) . ?
C54 C78 1.388(3) . ?
C56 C72 1.393(4) . ?
C56 C23 1.393(4) . ?
C58 H58 0.9500 . ?
C58 C70 1.384(4) . ?
C62 H62 0.9500 . ?
C64 C78 1.390(3) . ?
C64 C21 1.491(4) . ?
C66 H66 0.9500 . ?
C68 H68 0.9500 . ?
C70 H70 0.9500 . ?
C72 H72 0.9500 . ?
C72 C81 1.385(3) . ?
C74 H74 0.9500 . ?
C74 C23 1.374(4) . ?
C76 H76 0.9500 . ?
C76 C25 1.385(4) . ?
C78 H78 0.9500 . ?
C80 H80 0.9500 . ?
C80 C47 1.381(4) . ?
C81 H81 0.9500 . ?
C41 H41 0.9500 . ?
C41 C43 1.396(4) . ?
C21 C7 1.394(4) . ?
C43 C47 1.395(4) . ?
C11 H11 0.9500 . ?
C11 C13 1.386(4) . ?
C45 C55 1.389(4) . ?
C23 H23 0.9500 . ?
C47 H47 0.9500 . ?
C3 H3 0.9500 . ?
C3 C27 1.374(4) . ?
C49 H49 0.9500 . ?
C49 C27 1.382(4) . ?
C25 H25 0.9500 . ?
C25 C2 1.372(4) . ?
C51 H51 0.9500 . ?
C51 C57 1.388(4) . ?
C13 H13 0.9500 . ?
C13 C53 1.389(4) . ?
C53 C57 1.393(4) . ?
C27 H27 0.9500 . ?
C55 H55 0.9500 . ?
C55 C31 1.384(4) . ?
O2 H2C 0.8400 . ?
O2 C19 1.308(7) . ?
C7 H7 0.9500 . ?
C7 C61 1.375(4) . ?
C57 H57 0.9500 . ?
C29 H29 0.9500 . ?
C29 C59 1.380(4) . ?
C59 H59 0.9500 . ?
C59 C61 1.380(4) . ?
C15 H15 0.9500 . ?
C15 C63 1.386(4) . ?
C61 H61 0.9500 . ?
C31 H31 0.9500 . ?
C31 C63 1.370(4) . ?
C63 H63 0.9500 . ?
C2 H2 0.9500 . ?
C2 C17 1.378(4) . ?
C65 H65A 0.9900 . ?
C65 H65B 0.9900 . ?
C65 C73 1.503(4) . ?
C33 H33A 0.9900 . ?
C33 H33B 0.9900 . ?
C33 C71 1.507(4) . ?
C67 H67A 0.9800 . ?
C67 H67B 0.9800 . ?
C67 H67C 0.9800 . ?
C67 O4 1.398(6) . ?
C17 H17 0.9500 . ?
C69 H69A 0.9800 . ?
C69 H69B 0.9800 . ?
C69 H69C 0.9800 . ?
C69 C37 1.539(5) . ?
C35 H35A 0.9900 . ?
C35 H35B 0.9900 . ?
C35 C9 1.540(4) . ?
C35 C73 1.479(5) . ?
C71 H71A 0.9900 . ?
C71 H71B 0.9900 . ?
C71 H71C 0.9900 . ?
C71 H71D 0.9900 . ?
C71 C75 1.562(8) . ?
C71 C75A 1.422(10) . ?
C9 H9C 0.9900 . ?
C9 H9D 0.9900 . ?
C9 C37 1.475(5) . ?
C73 H73A 0.9900 . ?
C73 H73B 0.9900 . ?
C37 H37A 0.9900 . ?
C37 H37B 0.9900 . ?
C77 H77A 0.9800 . ?
C77 H77B 0.9800 . ?
C77 H77C 0.9800 . ?
C77 C5 1.796(10) . ?
C5 H5A 0.9900 . ?
C5 H5B 0.9900 . ?
C5 C39 1.482(8) . ?
C39 H39A 0.9900 . ?
C39 H39B 0.9900 . ?
C39 C75 1.559(8) . ?
C75 H75A 0.9900 . ?
C75 H75B 0.9900 . ?
C19 H19A 0.9800 . ?
C19 H19B 0.9800 . ?
C19 H19C 0.9800 . ?
O4 H4A 0.8400 . ?
C77A H77D 0.9800 . ?
C77A H77E 0.9800 . ?
C77A H77F 0.9800 . ?
C77A C5A 1.673(10) . ?
C5A H5AA 0.9900 . ?
C5A H5AB 0.9900 . ?
C5A C39A 1.504(10) . ?
C39A H39C 0.9900 . ?
C39A H39D 0.9900 . ?
C39A C75A 1.543(11) . ?
C75A H75C 0.9900 . ?
C75A H75D 0.9900 . ?
C67A H67D 0.9800 . ?
C67A H67E 0.9800 . ?
C67A H67F 0.9800 . ?
C67A O4A 1.48(3) . ?
O4A H4AA 0.8400 . ?
C19A H19D 0.9800 . ?
C19A H19E 0.9800 . ?
C19A H19F 0.9800 . ?
C19A O2A 1.264(17) . ?
O2A H2AA 0.8400 . ?

loop_
_geom_torsion_atom_site_label_1
_geom_torsion_atom_site_label_2
_geom_torsion_atom_site_label_3
_geom_torsion_atom_site_label_4
_geom_torsion
_geom_torsion_site_symmetry_1
_geom_torsion_site_symmetry_2
_geom_torsion_site_symmetry_3
_geom_torsion_site_symmetry_4
_geom_torsion_publ_flag
O1 C65 C73 C35 -63.6(4) . . . . ?
O3 C18 C22 C4 -177.1(2) . . . . ?
O3 C18 C22 C24 1.0(4) . . . . ?
O3 C18 C36 C28 177.6(2) . . . . ?
O3 C18 C36 C46 0.7(4) . . . . ?
O3 C33 C71 C75 -61.0(5) . . . . ?
O3 C33 C71 C75A -75.0(8) . . . . ?
N1 C1 C8 N7 -174.6(2) . . . . ?
N1 C1 C8 C76 7.0(3) . . . . ?
N1 C1 C20 C34 1.7(4) . . . . ?
N1 C6 C60 N6 -174.0(2) . . . . ?
N1 C6 C60 C30 3.9(3) . . . . ?
N1 C6 C62 C34 2.8(4) . . . . ?
N4 C14 C68 C54 1.0(4) . . . . ?
N4 C14 C45 N8 177.1(2) . . . . ?
N4 C14 C45 C55 -3.3(3) . . . . ?
N4 C64 C78 C54 2.6(4) . . . . ?
N4 C64 C21 N10 -179.9(2) . . . . ?
N4 C64 C21 C7 -3.4(3) . . . . ?
N6 C49 C27 C3 -0.6(4) . . . . ?
N8 C45 C55 C31 0.7(4) . . . . ?
N8 C15 C63 C31 0.4(4) . . . . ?
N10 C21 C7 C61 0.8(4) . . . . ?
N10 C29 C59 C61 0.8(4) . . . . ?
N5 C38 C52 C50 178.2(2) . . . . ?
N5 C38 C70 C58 179.5(2) . . . . ?
N3 C56 C72 C81 179.8(2) . . . . ?
N3 C56 C23 C74 -178.9(2) . . . . ?
N7 C8 C76 C25 1.1(4) . . . . ?
N2 C43 C47 C80 172.9(3) . . . . ?
C1 N1 C6 C60 176.1(2) . . . . ?
C1 N1 C6 C62 -1.3(3) . . . . ?
C1 C8 C76 C25 179.4(2) . . . . ?
C1 C20 C34 C32 -176.7(2) . . . . ?
C1 C20 C34 C62 -0.2(3) . . . . ?
N9 C53 C57 C51 176.6(3) . . . . ?
C4 C16 C28 C36 3.2(4) . . . . ?
C4 C16 C54 C68 -2.3(3) . . . . ?
C4 C16 C54 C78 -176.6(2) . . . . ?
C4 C22 C24 C74 -45.0(3) . . . . ?
C4 C22 C24 C81 129.7(3) . . . . ?
C6 N1 C1 C8 -178.9(2) . . . . ?
C6 N1 C1 C20 -0.9(3) . . . . ?
C8 N7 C17 C2 0.4(5) . . . . ?
C8 C1 C20 C34 179.5(2) . . . . ?
C8 C76 C25 C2 0.1(4) . . . . ?
C10 C12 C32 C34 -174.8(2) . . . . ?
C10 C12 C32 C66 1.9(3) . . . . ?
C10 C26 C50 C52 179.8(2) . . . . ?
C10 C26 C58 C70 177.9(2) . . . . ?
C12 C10 C26 C50 -126.9(3) . . . . ?
C12 C10 C26 C58 53.9(3) . . . . ?
C12 C10 C44 O1 177.6(2) . . . . ?
C12 C10 C44 C40 -3.0(4) . . . . ?
C12 C32 C34 C20 166.7(2) . . . . ?
C12 C32 C34 C62 -9.6(3) . . . . ?
C12 C32 C66 C40 -3.2(4) . . . . ?
C14 N4 C64 C78 -1.8(3) . . . . ?
C14 N4 C64 C21 173.1(2) . . . . ?
C14 C45 C55 C31 -178.9(2) . . . . ?
C16 C4 C22 C18 -0.4(4) . . . . ?
C16 C4 C22 C24 -178.7(2) . . . . ?
C16 C28 C36 C18 -0.7(4) . . . . ?
C16 C28 C36 C46 176.5(2) . . . . ?
C16 C54 C68 C14 -174.9(2) . . . . ?
C16 C54 C78 C64 173.1(2) . . . . ?
C18 O3 C33 C71 179.5(2) . . . . ?
C18 C22 C24 C74 136.8(2) . . . . ?
C18 C22 C24 C81 -48.4(4) . . . . ?
C18 C36 C46 C42 52.1(3) . . . . ?
C18 C36 C46 C80 -134.6(3) . . . . ?
C20 C1 C8 N7 7.4(3) . . . . ?
C20 C1 C8 C76 -171.0(2) . . . . ?
C20 C34 C62 C6 -2.0(3) . . . . ?
C22 C4 C16 C28 -2.6(4) . . . . ?
C22 C4 C16 C54 172.0(2) . . . . ?
C22 C18 C36 C28 -2.6(4) . . . . ?
C22 C18 C36 C46 -179.5(2) . . . . ?
C22 C24 C74 C23 173.1(2) . . . . ?
C22 C24 C81 C72 -172.1(2) . . . . ?
C24 C74 C23 C56 -1.0(4) . . . . ?
C26 C10 C12 C32 -177.9(2) . . . . ?
C26 C10 C44 O1 -3.4(3) . . . . ?
C26 C10 C44 C40 176.0(2) . . . . ?
C26 C50 C52 C38 2.1(4) . . . . ?
C26 C58 C70 C38 2.5(4) . . . . ?
C28 C16 C54 C68 172.1(2) . . . . ?
C28 C16 C54 C78 -2.2(4) . . . . ?
C28 C36 C46 C42 -124.8(3) . . . . ?
C28 C36 C46 C80 48.4(3) . . . . ?
C30 C3 C27 C49 -0.7(4) . . . . ?
C32 C34 C62 C6 174.6(2) . . . . ?
C34 C32 C66 C40 173.5(2) . . . . ?
C36 C18 C22 C4 3.1(4) . . . . ?
C36 C18 C22 C24 -178.8(2) . . . . ?
C36 C46 C80 C47 -172.1(2) . . . . ?
C40 C48 C11 C13 179.9(2) . . . . ?
C40 C48 C51 C57 -177.7(3) . . . . ?
C42 C46 C80 C47 1.4(4) . . . . ?
C42 C41 C43 N2 -174.5(2) . . . . ?
C42 C41 C43 C47 1.2(4) . . . . ?
C44 O1 C65 C73 -168.0(2) . . . . ?
C44 C10 C12 C32 1.1(4) . . . . ?
C44 C10 C26 C50 54.2(3) . . . . ?
C44 C10 C26 C58 -125.0(3) . . . . ?
C44 C40 C48 C11 130.1(3) . . . . ?
C44 C40 C48 C51 -49.9(3) . . . . ?
C44 C40 C66 C32 1.4(4) . . . . ?
C46 C42 C41 C43 1.7(4) . . . . ?
C46 C80 C47 C43 1.5(4) . . . . ?
C48 C40 C44 O1 2.0(3) . . . . ?
C48 C40 C44 C10 -177.4(2) . . . . ?
C48 C40 C66 C32 -179.4(2) . . . . ?
C48 C11 C13 C53 -1.9(4) . . . . ?
C48 C51 C57 C53 -2.5(4) . . . . ?
C50 C26 C58 C70 -1.3(4) . . . . ?
C52 C38 C70 C58 -1.3(4) . . . . ?
C54 C16 C28 C36 -171.4(2) . . . . ?
C56 C72 C81 C24 -0.8(4) . . . . ?
C58 C26 C50 C52 -1.0(4) . . . . ?
C60 N6 C49 C27 1.1(4) . . . . ?
C60 C6 C62 C34 -174.4(2) . . . . ?
C60 C30 C3 C27 1.5(4) . . . . ?
C62 C6 C60 N6 3.5(3) . . . . ?
C62 C6 C60 C30 -178.6(2) . . . . ?
C64 N4 C14 C68 0.0(3) . . . . ?
C64 N4 C14 C45 -177.5(2) . . . . ?
C64 C21 C7 C61 -175.5(2) . . . . ?
C66 C32 C34 C20 -9.8(4) . . . . ?
C66 C32 C34 C62 173.8(2) . . . . ?
C66 C40 C44 O1 -178.8(2) . . . . ?
C66 C40 C44 C10 1.8(4) . . . . ?
C66 C40 C48 C11 -49.1(3) . . . . ?
C66 C40 C48 C51 130.9(3) . . . . ?
C68 C14 C45 N8 -0.5(3) . . . . ?
C68 C14 C45 C55 179.1(2) . . . . ?
C68 C54 C78 C64 -1.5(3) . . . . ?
C70 C38 C52 C50 -0.9(4) . . . . ?
C72 C56 C23 C74 2.9(4) . . . . ?
C74 C24 C81 C72 2.7(4) . . . . ?
C76 C25 C2 C17 -0.9(5) . . . . ?
C78 C54 C68 C14 -0.2(3) . . . . ?
C78 C64 C21 N10 -4.9(3) . . . . ?
C78 C64 C21 C7 171.6(2) . . . . ?
C81 C24 C74 C23 -1.9(4) . . . . ?
C41 C42 C46 C36 170.4(2) . . . . ?
C41 C42 C46 C80 -2.9(3) . . . . ?
C41 C43 C47 C80 -2.7(4) . . . . ?
C21 N10 C29 C59 -0.7(4) . . . . ?
C21 C64 C78 C54 -172.0(2) . . . . ?
C21 C7 C61 C59 -0.8(4) . . . . ?
C11 C48 C51 C57 2.3(4) . . . . ?
C11 C13 C53 N9 -174.4(3) . . . . ?
C11 C13 C53 C57 1.7(4) . . . . ?
C45 N8 C15 C63 -0.4(4) . . . . ?
C45 C14 C68 C54 178.5(2) . . . . ?
C45 C55 C31 C63 -0.6(4) . . . . ?
C23 C56 C72 C81 -2.1(4) . . . . ?
C3 C30 C60 N6 -1.0(4) . . . . ?
C3 C30 C60 C6 -178.8(2) . . . . ?
C49 N6 C60 C6 177.6(2) . . . . ?
C49 N6 C60 C30 -0.3(3) . . . . ?
C25 C2 C17 N7 0.7(6) . . . . ?
C51 C48 C11 C13 -0.2(4) . . . . ?
C13 C53 C57 C51 0.4(4) . . . . ?
C55 C31 C63 C15 0.1(4) . . . . ?
C29 N10 C21 C64 176.4(2) . . . . ?
C29 N10 C21 C7 -0.1(4) . . . . ?
C29 C59 C61 C7 0.0(4) . . . . ?
C15 N8 C45 C14 179.4(2) . . . . ?
C15 N8 C45 C55 -0.2(4) . . . . ?
C65 O1 C44 C10 88.2(3) . . . . ?
C65 O1 C44 C40 -91.2(3) . . . . ?
C33 O3 C18 C22 -84.1(3) . . . . ?
C33 O3 C18 C36 95.7(3) . . . . ?
C33 C71 C75 C39 -178.5(5) . . . . ?
C33 C71 C75A C39A -174.3(6) . . . . ?
C17 N7 C8 C1 -179.7(3) . . . . ?
C17 N7 C8 C76 -1.3(4) . . . . ?
C35 C9 C37 C69 178.4(3) . . . . ?
C9 C35 C73 C65 -177.6(3) . . . . ?
C73 C35 C9 C37 174.7(3) . . . . ?
C77 C5 C39 C75 175.4(7) . . . . ?
C5 C39 C75 C71 62.5(9) . . . . ?
C77A C5A C39A C75A -157.5(9) . . . . ?
C5A C39A C75A C71 177.7(9) . . . . ?
